data_7131059
loop_
_publ_author_name
'Tan, Jingjie'
'Hu, Chaopeng'
'Yang, Xin'
'Ju, Shaoying'
'Cao, Levy L.'
'Wu, Yile'
'Liu, Liu Leo'
'Stephan, Douglas W.'

_publ_section_title
;
 Structure and reactivity studies of the aluminum analogue of Piers'
 borane [HAl(C<sub>6</sub>F<sub>5</sub>)<sub>2</sub>]<sub>3</sub>.
;
_journal_issue 3
_journal_name_full 'Chemical communications (Cambridge, England)'
_journal_page_first 282
_journal_page_last 285
_journal_paper_doi 10.1039/d2cc06075b
_journal_volume 59
_journal_year 2023
_chemical_formula_moiety 'C36 H3 Al3 F30'
_chemical_formula_sum 'C36 H3 Al3 F30'
_chemical_formula_weight 1086.32
_chemical_properties_physical Air-sensitive,Moisture-sensitive
_space_group_crystal_system triclinic
_space_group_IT_number 2
_space_group_name_Hall '-P 1'
_space_group_name_H-M_alt 'P -1'
_atom_sites_solution_hydrogens difmap
_audit_creation_date 2022-04-02
_audit_creation_method
;
Olex2 1.5
(compiled 2021.12.09 svn.r5202d8cf for OlexSys, GUI svn.r6439)
;
_audit_update_record
;
2022-04-02 deposited with the CCDC.	2022-12-01 downloaded from the CCDC.
;
_cell_angle_alpha 94.033(5)
_cell_angle_beta 104.990(5)
_cell_angle_gamma 99.074(5)
_cell_formula_units_Z 2
_cell_length_a 10.9346(10)
_cell_length_b 11.6435(11)
_cell_length_c 15.7246(14)
_cell_measurement_reflns_used 9815
_cell_measurement_temperature 250(2)
_cell_measurement_theta_max 70.38
_cell_measurement_theta_min 3.87
_cell_volume 1896.7(3)
_computing_cell_refinement 'SAINT V8.40B (?, 2016)'
_computing_data_reduction 'SAINT V8.40B (?, 2016)'
_computing_molecular_graphics 'Olex2 1.5 (Dolomanov et al., 2009)'
_computing_publication_material 'Olex2 1.5 (Dolomanov et al., 2009)'
_computing_structure_refinement 'SHELXL 2018/3 (Sheldrick, 2015)'
_computing_structure_solution 'XT (Sheldrick, 2015)'
_diffrn_ambient_temperature 250.00
_diffrn_measured_fraction_theta_full 1.000
_diffrn_measured_fraction_theta_max 0.986
_diffrn_measurement_device_type 'Bruker APEX-II CCD'
_diffrn_measurement_method '\f and \w scans'
_diffrn_radiation_type CuK\a
_diffrn_radiation_wavelength 1.54178
_diffrn_reflns_av_R_equivalents 0.0984
_diffrn_reflns_av_unetI/netI 0.0574
_diffrn_reflns_Laue_measured_fraction_full 1.000
_diffrn_reflns_Laue_measured_fraction_max 0.986
_diffrn_reflns_limit_h_max 13
_diffrn_reflns_limit_h_min -13
_diffrn_reflns_limit_k_max 14
_diffrn_reflns_limit_k_min -14
_diffrn_reflns_limit_l_max 19
_diffrn_reflns_limit_l_min -19
_diffrn_reflns_number 66190
_diffrn_reflns_point_group_measured_fraction_full 1.000
_diffrn_reflns_point_group_measured_fraction_max 0.986
_diffrn_reflns_theta_full 67.679
_diffrn_reflns_theta_max 71.641
_diffrn_reflns_theta_min 2.929
_diffrn_source_current 1.2
_diffrn_source_power 0.06
_diffrn_source_voltage 50.0
_diffrn_standards_number 0
_exptl_absorpt_coefficient_mu 2.619
_exptl_absorpt_correction_T_max 0.7533
_exptl_absorpt_correction_T_min 0.5544
_exptl_absorpt_correction_type none
_exptl_absorpt_process_details
;
SADABS-2016/2 (Bruker,2016/2) was used for absorption correction.
wR2(int) was 0.1383 before and 0.0935 after correction.
The Ratio of minimum to maximum transmission is 0.7360.
The \l/2 correction factor is Not present.
;
_exptl_crystal_colour colorless
_exptl_crystal_density_diffrn 1.902
_exptl_crystal_description block
_exptl_crystal_F_000 1056
_exptl_crystal_recrystallization_method 'Re-crystallisation from solvent: toluene and hexane'
_exptl_crystal_size_max 0.23
_exptl_crystal_size_mid 0.16
_exptl_crystal_size_min 0.14
_refine_diff_density_max 0.658
_refine_diff_density_min -0.465
_refine_diff_density_rms 0.094
_refine_ls_extinction_method none
_refine_ls_goodness_of_fit_ref 1.065
_refine_ls_hydrogen_treatment refall
_refine_ls_matrix_type full
_refine_ls_number_parameters 634
_refine_ls_number_reflns 7317
_refine_ls_number_restraints 0
_refine_ls_restrained_S_all 1.065
_refine_ls_R_factor_all 0.0935
_refine_ls_R_factor_gt 0.0654
_refine_ls_shift/su_max 0.000
_refine_ls_shift/su_mean 0.000
_refine_ls_structure_factor_coef Fsqd
_refine_ls_weighting_details 'w=1/[\s^2^(Fo^2^)+(0.1527P)^2^] where P=(Fo^2^+2Fc^2^)/3'
_refine_ls_weighting_scheme calc
_refine_ls_wR_factor_gt 0.2023
_refine_ls_wR_factor_ref 0.2196
_reflns_Friedel_coverage 0.000
_reflns_number_gt 5175
_reflns_number_total 7317
_reflns_threshold_expression 'I > 2\s(I)'
_cod_data_source_file d2cc06075b2.cif
_cod_data_source_block 1
_cod_depositor_comments 'Adding full bibliography for 7131059--7131063.cif.'
_cod_database_code 7131059
_shelx_shelxl_version_number 2018/3
_shelx_space_group_comment
;
The symmetry employed for this shelxl refinement is uniquely defined
by the following loop, which should always be used as a source of
symmetry information in preference to the above space-group names.
They are only intended as comments.
;
_olex2_refinement_description
;
;
_olex2_submission_special_instructions 'No special instructions were received'

loop_
_space_group_symop_operation_xyz
'x, y, z'
'-x, -y, -z'

loop_
_atom_site_label
_atom_site_type_symbol
_atom_site_fract_x
_atom_site_fract_y
_atom_site_fract_z
_atom_site_U_iso_or_equiv
_atom_site_adp_type
_atom_site_occupancy
_atom_site_site_symmetry_order
_atom_site_calc_flag
_atom_site_refinement_flags_posn
_atom_site_refinement_flags_adp
_atom_site_refinement_flags_occupancy
_atom_site_disorder_assembly
_atom_site_disorder_group
Al1 Al 0.96822(9) 0.05180(8) 0.31328(7) 0.0611(3) Uani 1 1 d . . . . .
Al2 Al 0.66294(9) -0.03120(8) 0.27712(7) 0.0595(3) Uani 1 1 d . . . . .
Al3 Al 0.77729(10) 0.05449(8) 0.11898(7) 0.0627(3) Uani 1 1 d . . . . .
F26 F 0.7774(2) 0.26585(17) 0.24625(14) 0.0704(5) Uani 1 1 d . . . . .
F14 F 0.2461(2) 0.1438(2) 0.25843(15) 0.0751(6) Uani 1 1 d . . . . .
F5 F 0.88852(19) -0.19228(18) 0.20368(15) 0.0731(5) Uani 1 1 d . . . . .
F11 F 0.74966(19) 0.18250(19) 0.43657(17) 0.0784(6) Uani 1 1 d . . . . .
F17 F 0.5082(2) -0.47188(17) 0.12039(15) 0.0792(6) Uani 1 1 d . . . . .
F1 F 1.2444(2) 0.02178(18) 0.42504(15) 0.0723(5) Uani 1 1 d . . . . .
F2 F 1.38404(19) -0.1415(2) 0.40105(16) 0.0787(6) Uani 1 1 d . . . . .
F20 F 0.6525(2) -0.17804(17) 0.42644(15) 0.0741(5) Uani 1 1 d . . . . .
F18 F 0.5211(2) -0.55765(16) 0.27841(16) 0.0801(6) Uani 1 1 d . . . . .
F13 F 0.3591(2) 0.31617(18) 0.39313(16) 0.0760(6) Uani 1 1 d . . . . .
F22 F 0.5271(2) -0.26917(18) -0.14233(16) 0.0758(6) Uani 1 1 d . . . . .
F16 F 0.5648(2) -0.23973(18) 0.11533(15) 0.0809(6) Uani 1 1 d . . . . .
F12 F 0.6094(2) 0.33364(18) 0.48336(17) 0.0815(6) Uani 1 1 d . . . . .
F15 F 0.3871(2) -0.00780(19) 0.20971(15) 0.0748(5) Uani 1 1 d . . . . .
F21 F 0.5520(2) -0.08495(18) -0.02365(16) 0.0764(6) Uani 1 1 d . . . . .
F27 F 0.7831(2) 0.49362(18) 0.22401(16) 0.0812(6) Uani 1 1 d . . . . .
F3 F 1.2788(2) -0.33044(19) 0.27832(18) 0.0838(7) Uani 1 1 d . . . . .
F19 F 0.5895(2) -0.41228(19) 0.43003(15) 0.0799(6) Uani 1 1 d . . . . .
F4 F 1.0288(2) -0.3575(2) 0.17980(18) 0.0871(7) Uani 1 1 d . . . . .
F6 F 1.0246(2) 0.11762(17) 0.51092(16) 0.0803(6) Uani 1 1 d . . . . .
F10 F 1.0521(2) 0.3092(2) 0.26133(17) 0.0885(7) Uani 1 1 d . . . . .
F23 F 0.7399(2) -0.3586(2) -0.15279(17) 0.0869(7) Uani 1 1 d . . . . .
F25 F 0.9982(2) -0.0737(2) 0.07541(17) 0.0875(7) Uani 1 1 d . . . . .
F30 F 0.7361(2) 0.1772(2) -0.05845(16) 0.0850(6) Uani 1 1 d . . . . .
F7 F 1.1041(2) 0.3234(2) 0.61579(18) 0.0912(7) Uani 1 1 d . . . . .
F29 F 0.7398(3) 0.4038(2) -0.08104(17) 0.0949(7) Uani 1 1 d . . . . .
F28 F 0.7603(3) 0.56320(18) 0.05916(19) 0.0938(7) Uani 1 1 d . . . . .
F8 F 1.1566(2) 0.52274(19) 0.5436(2) 0.1017(9) Uani 1 1 d . . . . .
F9 F 1.1300(3) 0.5174(2) 0.3673(2) 0.1143(10) Uani 1 1 d . . . . .
F24 F 0.9731(2) -0.2614(3) -0.0452(2) 0.1124(10) Uani 1 1 d . . . . .
C19 C 0.6107(3) -0.2005(3) 0.2713(2) 0.0603(8) Uani 1 1 d . . . . .
C22 C 0.5469(3) -0.4418(3) 0.2753(2) 0.0625(8) Uani 1 1 d . . . . .
C6 C 1.0120(3) -0.1780(3) 0.2533(3) 0.0637(8) Uani 1 1 d . . . . .
C13 C 0.5725(3) 0.0821(3) 0.3212(2) 0.0587(7) Uani 1 1 d . . . . .
C31 C 0.7578(3) 0.2148(3) 0.0953(2) 0.0615(8) Uani 1 1 d . . . . .
C15 C 0.5557(3) 0.2500(3) 0.4159(2) 0.0623(8) Uani 1 1 d . . . . .
C7 C 1.0341(3) 0.2047(3) 0.3824(3) 0.0625(8) Uani 1 1 d . . . . .
C14 C 0.6250(3) 0.1702(3) 0.3910(2) 0.0601(8) Uani 1 1 d . . . . .
C8 C 1.0506(3) 0.2159(3) 0.4722(3) 0.0645(8) Uani 1 1 d . . . . .
C32 C 0.7678(3) 0.2986(3) 0.1636(2) 0.0605(8) Uani 1 1 d . . . . .
C27 C 0.6440(3) -0.2222(3) -0.0885(3) 0.0628(8) Uani 1 1 d . . . . .
C21 C 0.5416(3) -0.3979(3) 0.1956(3) 0.0638(8) Uani 1 1 d . . . . .
C17 C 0.3711(3) 0.1529(3) 0.3014(2) 0.0620(8) Uani 1 1 d . . . . .
C20 C 0.5724(3) -0.2787(3) 0.1950(3) 0.0631(8) Uani 1 1 d . . . . .
C16 C 0.4286(3) 0.2403(3) 0.3707(2) 0.0620(8) Uani 1 1 d . . . . .
C18 C 0.4452(3) 0.0769(3) 0.2787(2) 0.0600(7) Uani 1 1 d . . . . .
C24 C 0.6137(3) -0.2497(3) 0.3493(2) 0.0606(8) Uani 1 1 d . . . . .
C1 C 1.0618(3) -0.0778(3) 0.3132(2) 0.0608(8) Uani 1 1 d . . . . .
C2 C 1.1878(3) -0.0714(3) 0.3639(2) 0.0609(8) Uani 1 1 d . . . . .
C23 C 0.5827(3) -0.3675(3) 0.3532(2) 0.0616(8) Uani 1 1 d . . . . .
C25 C 0.7745(3) -0.0729(3) 0.0306(2) 0.0606(8) Uani 1 1 d . . . . .
C28 C 0.7511(4) -0.2672(3) -0.0930(3) 0.0670(9) Uani 1 1 d . . . . .
C33 C 0.7700(3) 0.4152(3) 0.1541(3) 0.0655(8) Uani 1 1 d . . . . .
C3 C 1.2608(3) -0.1547(3) 0.3519(3) 0.0636(8) Uani 1 1 d . . . . .
C36 C 0.7467(3) 0.2537(3) 0.0131(3) 0.0662(8) Uani 1 1 d . . . . .
C12 C 1.0630(3) 0.3099(3) 0.3483(3) 0.0710(9) Uani 1 1 d . . . . .
C5 C 1.0815(4) -0.2640(3) 0.2404(3) 0.0668(9) Uani 1 1 d . . . . .
C26 C 0.6590(3) -0.1275(3) -0.0267(2) 0.0609(8) Uani 1 1 d . . . . .
C10 C 1.1179(3) 0.4208(3) 0.4912(3) 0.0762(11) Uani 1 1 d . . . . .
C4 C 1.2081(3) -0.2498(3) 0.2905(3) 0.0652(8) Uani 1 1 d . . . . .
C34 C 0.7603(4) 0.4508(3) 0.0713(3) 0.0709(9) Uani 1 1 d . . . . .
C35 C 0.7492(4) 0.3698(3) -0.0006(3) 0.0706(9) Uani 1 1 d . . . . .
C11 C 1.1046(3) 0.4186(3) 0.4021(4) 0.0792(12) Uani 1 1 d . . . . .
C30 C 0.8797(3) -0.1211(3) 0.0219(3) 0.0691(9) Uani 1 1 d . . . . .
C9 C 1.0919(4) 0.3204(3) 0.5281(3) 0.0729(9) Uani 1 1 d . . . . .
C29 C 0.8702(4) -0.2160(4) -0.0378(3) 0.0751(10) Uani 1 1 d . . . . .
H H 0.677(2) 0.0017(19) 0.1800(16) 0.026(6) Uiso 1 1 d . . . . .
HA H 0.825(2) 0.0001(18) 0.3296(16) 0.025(5) Uiso 1 1 d . . . . .
HB H 0.921(2) 0.075(2) 0.2046(17) 0.028(6) Uiso 1 1 d . . . . .

loop_
_atom_site_aniso_label
_atom_site_aniso_U_11
_atom_site_aniso_U_22
_atom_site_aniso_U_33
_atom_site_aniso_U_23
_atom_site_aniso_U_13
_atom_site_aniso_U_12
Al1 0.0557(5) 0.0599(5) 0.0618(6) 0.0005(4) 0.0090(5) 0.0083(4)
Al2 0.0562(5) 0.0499(5) 0.0683(7) -0.0013(4) 0.0143(5) 0.0058(4)
Al3 0.0616(6) 0.0572(5) 0.0626(7) 0.0001(4) 0.0091(5) 0.0075(4)
F26 0.0722(12) 0.0732(11) 0.0637(13) 0.0050(10) 0.0168(10) 0.0111(9)
F14 0.0627(11) 0.0955(14) 0.0661(13) 0.0121(11) 0.0114(10) 0.0213(10)
F5 0.0575(11) 0.0732(12) 0.0756(15) -0.0003(10) -0.0002(10) 0.0081(9)
F11 0.0563(11) 0.0760(12) 0.0916(17) -0.0112(11) 0.0082(11) 0.0080(9)
F17 0.1043(17) 0.0594(11) 0.0660(14) -0.0085(10) 0.0205(12) 0.0034(11)
F1 0.0664(12) 0.0738(12) 0.0648(13) -0.0016(10) 0.0054(10) 0.0035(9)
F2 0.0534(10) 0.0915(14) 0.0838(16) 0.0131(12) 0.0049(10) 0.0132(10)
F20 0.0786(13) 0.0666(11) 0.0645(13) -0.0109(10) 0.0055(11) 0.0077(10)
F18 0.1001(16) 0.0507(10) 0.0824(16) 0.0046(10) 0.0204(13) 0.0017(10)
F13 0.0752(13) 0.0794(12) 0.0807(15) 0.0018(11) 0.0296(11) 0.0254(10)
F22 0.0674(12) 0.0732(12) 0.0759(15) -0.0060(10) 0.0097(11) 0.0037(10)
F16 0.1080(17) 0.0645(11) 0.0653(14) 0.0071(10) 0.0222(13) 0.0044(11)
F12 0.0734(13) 0.0689(12) 0.0938(17) -0.0188(11) 0.0196(12) 0.0061(10)
F15 0.0722(12) 0.0770(12) 0.0662(14) -0.0062(10) 0.0085(11) 0.0102(10)
F21 0.0636(12) 0.0772(12) 0.0860(16) -0.0049(11) 0.0134(11) 0.0235(10)
F27 0.0877(15) 0.0680(12) 0.0814(16) -0.0093(11) 0.0159(13) 0.0150(10)
F3 0.0723(13) 0.0796(13) 0.1046(19) 0.0054(12) 0.0265(13) 0.0274(11)
F19 0.0948(15) 0.0751(12) 0.0636(14) 0.0090(10) 0.0141(12) 0.0098(11)
F4 0.0817(14) 0.0747(13) 0.0931(18) -0.0173(12) 0.0110(13) 0.0131(11)
F6 0.0969(16) 0.0651(11) 0.0732(15) 0.0094(10) 0.0211(13) 0.0017(11)
F10 0.0742(14) 0.1040(17) 0.0873(18) 0.0296(14) 0.0216(13) 0.0089(12)
F23 0.0970(16) 0.0806(14) 0.0855(17) -0.0086(12) 0.0290(14) 0.0247(12)
F25 0.0590(12) 0.1078(17) 0.0866(17) 0.0053(13) 0.0139(12) 0.0011(11)
F30 0.1006(17) 0.0829(14) 0.0622(14) -0.0051(11) 0.0077(12) 0.0194(12)
F7 0.0904(16) 0.0946(15) 0.0775(17) -0.0175(13) 0.0203(14) 0.0004(13)
F29 0.117(2) 0.0974(16) 0.0675(15) 0.0213(13) 0.0131(14) 0.0253(14)
F28 0.1126(19) 0.0613(12) 0.1028(19) 0.0189(12) 0.0176(15) 0.0178(12)
F8 0.0836(16) 0.0648(12) 0.145(3) -0.0221(14) 0.0267(16) 0.0030(11)
F9 0.1040(19) 0.0718(14) 0.166(3) 0.0415(16) 0.034(2) 0.0060(13)
F24 0.0718(15) 0.154(3) 0.118(2) -0.0060(19) 0.0299(15) 0.0448(16)
C19 0.0545(16) 0.0535(16) 0.068(2) -0.0023(14) 0.0120(16) 0.0070(13)
C22 0.0612(18) 0.0524(16) 0.069(2) 0.0013(15) 0.0147(17) 0.0051(13)
C6 0.0547(17) 0.0671(18) 0.064(2) 0.0059(16) 0.0083(16) 0.0099(15)
C13 0.0587(17) 0.0519(15) 0.065(2) 0.0076(14) 0.0181(16) 0.0070(13)
C31 0.0527(16) 0.0619(17) 0.064(2) 0.0012(15) 0.0077(16) 0.0086(14)
C15 0.0627(19) 0.0546(16) 0.067(2) -0.0021(15) 0.0190(17) 0.0043(14)
C7 0.0509(16) 0.0604(17) 0.073(2) 0.0056(16) 0.0133(16) 0.0092(13)
C14 0.0524(16) 0.0564(16) 0.068(2) 0.0017(15) 0.0146(16) 0.0044(13)
C8 0.0589(18) 0.0577(17) 0.071(2) 0.0015(15) 0.0130(17) 0.0051(14)
C32 0.0497(16) 0.0643(17) 0.063(2) 0.0045(15) 0.0089(15) 0.0081(13)
C27 0.0604(18) 0.0566(16) 0.071(2) 0.0058(15) 0.0191(17) 0.0078(14)
C21 0.0661(19) 0.0535(16) 0.065(2) -0.0066(15) 0.0137(17) 0.0052(14)
C17 0.0571(18) 0.0692(19) 0.062(2) 0.0152(16) 0.0176(16) 0.0137(15)
C20 0.0653(19) 0.0560(16) 0.065(2) 0.0039(15) 0.0153(17) 0.0088(14)
C16 0.0656(19) 0.0585(17) 0.068(2) 0.0087(15) 0.0259(18) 0.0168(15)
C18 0.0639(18) 0.0579(16) 0.0551(19) 0.0046(14) 0.0147(16) 0.0052(14)
C24 0.0542(16) 0.0585(16) 0.063(2) -0.0041(15) 0.0077(15) 0.0120(13)
C1 0.0543(16) 0.0631(17) 0.062(2) 0.0067(15) 0.0136(16) 0.0064(14)
C2 0.0584(17) 0.0643(18) 0.0544(19) 0.0018(15) 0.0107(15) 0.0051(14)
C23 0.0584(17) 0.0599(17) 0.062(2) 0.0012(15) 0.0121(16) 0.0089(14)
C25 0.0638(19) 0.0556(16) 0.060(2) 0.0050(14) 0.0143(16) 0.0085(14)
C28 0.075(2) 0.0621(18) 0.067(2) 0.0029(16) 0.0242(19) 0.0160(16)
C33 0.0576(18) 0.0619(18) 0.071(2) -0.0011(16) 0.0092(17) 0.0114(14)
C3 0.0488(16) 0.0725(19) 0.066(2) 0.0131(17) 0.0102(16) 0.0080(14)
C36 0.0626(19) 0.0665(18) 0.063(2) 0.0020(16) 0.0059(17) 0.0125(15)
C12 0.0546(18) 0.077(2) 0.082(3) 0.0184(19) 0.0176(18) 0.0140(16)
C5 0.069(2) 0.0589(17) 0.067(2) -0.0034(16) 0.0137(19) 0.0076(15)
C26 0.0603(18) 0.0579(16) 0.064(2) 0.0049(15) 0.0151(16) 0.0127(14)
C10 0.0563(19) 0.0569(18) 0.111(4) -0.002(2) 0.019(2) 0.0088(15)
C4 0.0600(18) 0.0677(19) 0.070(2) 0.0082(17) 0.0189(18) 0.0166(15)
C34 0.070(2) 0.0582(18) 0.080(3) 0.0098(17) 0.0111(19) 0.0127(15)
C35 0.070(2) 0.076(2) 0.060(2) 0.0111(18) 0.0058(18) 0.0160(17)
C11 0.0558(18) 0.0585(19) 0.126(4) 0.026(2) 0.026(2) 0.0098(15)
C30 0.0533(17) 0.080(2) 0.069(2) 0.0104(18) 0.0133(17) 0.0024(15)
C9 0.0614(19) 0.073(2) 0.079(3) -0.0036(19) 0.0166(19) 0.0076(16)
C29 0.062(2) 0.086(2) 0.087(3) 0.009(2) 0.033(2) 0.0243(18)

loop_
_atom_type_symbol
_atom_type_description
_atom_type_scat_dispersion_real
_atom_type_scat_dispersion_imag
_atom_type_scat_source
C C 0.0181 0.0091 'International Tables Vol C Tables 4.2.6.8 and 6.1.1.4'
H H 0.0000 0.0000 'International Tables Vol C Tables 4.2.6.8 and 6.1.1.4'
Al Al 0.2130 0.2455 'International Tables Vol C Tables 4.2.6.8 and 6.1.1.4'
F F 0.0727 0.0534 'International Tables Vol C Tables 4.2.6.8 and 6.1.1.4'

loop_
_geom_angle_atom_site_label_1
_geom_angle_atom_site_label_2
_geom_angle_atom_site_label_3
_geom_angle
_geom_angle_site_symmetry_1
_geom_angle_site_symmetry_3
_geom_angle_publ_flag
C7 Al1 C1 126.08(15) . . ?
C7 Al1 HA 108.0(8) . . ?
C7 Al1 HB 107.0(8) . . ?
C1 Al1 HA 108.0(7) . . ?
C1 Al1 HB 104.5(8) . . ?
HA Al1 HB 100.3(11) . . ?
C19 Al2 C13 123.37(14) . . ?
C19 Al2 H 109.2(8) . . ?
C19 Al2 HA 106.3(7) . . ?
C13 Al2 H 107.7(8) . . ?
C13 Al2 HA 111.2(7) . . ?
H Al2 HA 95.6(11) . . ?
C31 Al3 H 110.4(7) . . ?
C31 Al3 HB 103.2(7) . . ?
C25 Al3 C31 125.43(15) . . ?
C25 Al3 H 107.4(8) . . ?
C25 Al3 HB 109.9(8) . . ?
H Al3 HB 96.7(11) . . ?
C20 C19 Al2 125.6(3) . . ?
C20 C19 C24 115.5(3) . . ?
C24 C19 Al2 118.9(3) . . ?
F18 C22 C21 120.4(3) . . ?
F18 C22 C23 119.1(3) . . ?
C23 C22 C21 120.4(3) . . ?
F5 C6 C1 118.2(3) . . ?
F5 C6 C5 117.7(3) . . ?
C5 C6 C1 124.0(3) . . ?
C14 C13 Al2 126.5(2) . . ?
C18 C13 Al2 118.0(3) . . ?
C18 C13 C14 115.5(3) . . ?
C32 C31 Al3 120.2(3) . . ?
C32 C31 C36 115.8(3) . . ?
C36 C31 Al3 123.7(3) . . ?
F12 C15 C14 121.4(3) . . ?
F12 C15 C16 119.9(3) . . ?
C16 C15 C14 118.7(3) . . ?
C8 C7 Al1 119.9(3) . . ?
C8 C7 C12 114.4(3) . . ?
C12 C7 Al1 125.7(3) . . ?
F11 C14 C13 119.8(3) . . ?
F11 C14 C15 117.1(3) . . ?
C15 C14 C13 123.0(3) . . ?
F6 C8 C7 118.2(3) . . ?
F6 C8 C9 116.4(3) . . ?
C7 C8 C9 125.4(3) . . ?
F26 C32 C31 118.8(3) . . ?
F26 C32 C33 117.5(3) . . ?
C31 C32 C33 123.7(3) . . ?
F22 C27 C28 121.2(3) . . ?
F22 C27 C26 120.4(3) . . ?
C28 C27 C26 118.3(3) . . ?
F17 C21 C22 119.6(3) . . ?
F17 C21 C20 121.4(3) . . ?
C20 C21 C22 118.9(3) . . ?
F14 C17 C16 119.8(3) . . ?
F14 C17 C18 122.0(3) . . ?
C18 C17 C16 118.2(3) . . ?
F16 C20 C19 120.3(3) . . ?
F16 C20 C21 116.8(3) . . ?
C21 C20 C19 122.9(3) . . ?
F13 C16 C15 120.1(3) . . ?
F13 C16 C17 119.3(3) . . ?
C15 C16 C17 120.6(3) . . ?
F15 C18 C13 118.8(3) . . ?
F15 C18 C17 117.3(3) . . ?
C13 C18 C17 124.0(3) . . ?
F20 C24 C19 118.4(3) . . ?
F20 C24 C23 117.8(3) . . ?
C23 C24 C19 123.8(3) . . ?
C6 C1 Al1 121.4(2) . . ?
C6 C1 C2 114.8(3) . . ?
C2 C1 Al1 123.3(3) . . ?
F1 C2 C1 119.4(3) . . ?
F1 C2 C3 117.8(3) . . ?
C3 C2 C1 122.7(3) . . ?
F19 C23 C22 119.4(3) . . ?
F19 C23 C24 122.1(3) . . ?
C24 C23 C22 118.4(3) . . ?
C26 C25 Al3 119.5(2) . . ?
C26 C25 C30 114.4(3) . . ?
C30 C25 Al3 126.1(3) . . ?
F23 C28 C27 119.7(4) . . ?
F23 C28 C29 120.3(3) . . ?
C27 C28 C29 120.0(3) . . ?
F27 C33 C32 121.0(3) . . ?
F27 C33 C34 120.3(3) . . ?
C32 C33 C34 118.7(3) . . ?
F2 C3 C2 120.0(3) . . ?
F2 C3 C4 120.1(3) . . ?
C4 C3 C2 119.9(3) . . ?
F30 C36 C31 120.0(3) . . ?
F30 C36 C35 116.8(3) . . ?
C35 C36 C31 123.2(4) . . ?
F10 C12 C7 119.5(4) . . ?
F10 C12 C11 118.0(3) . . ?
C7 C12 C11 122.5(4) . . ?
F4 C5 C6 121.2(3) . . ?
F4 C5 C4 120.7(3) . . ?
C4 C5 C6 118.1(3) . . ?
F21 C26 C27 117.1(3) . . ?
F21 C26 C25 118.2(3) . . ?
C25 C26 C27 124.7(3) . . ?
F8 C10 C11 120.0(4) . . ?
F8 C10 C9 118.9(4) . . ?
C9 C10 C11 121.1(4) . . ?
F3 C4 C3 120.1(3) . . ?
F3 C4 C5 119.5(3) . . ?
C3 C4 C5 120.4(3) . . ?
F28 C34 C33 120.5(4) . . ?
F28 C34 C35 119.4(4) . . ?
C33 C34 C35 120.2(3) . . ?
F29 C35 C36 121.1(4) . . ?
F29 C35 C34 120.4(3) . . ?
C36 C35 C34 118.4(3) . . ?
F9 C11 C12 121.0(5) . . ?
F9 C11 C10 120.3(4) . . ?
C10 C11 C12 118.8(3) . . ?
F25 C30 C25 119.1(4) . . ?
F25 C30 C29 117.5(3) . . ?
C29 C30 C25 123.4(4) . . ?
F7 C9 C8 121.4(3) . . ?
F7 C9 C10 120.8(4) . . ?
C10 C9 C8 117.8(4) . . ?
F24 C29 C28 118.2(4) . . ?
F24 C29 C30 122.5(4) . . ?
C30 C29 C28 119.3(3) . . ?

loop_
_geom_bond_atom_site_label_1
_geom_bond_atom_site_label_2
_geom_bond_distance
_geom_bond_site_symmetry_2
_geom_bond_publ_flag
Al1 C7 1.946(4) . ?
Al1 C1 1.952(3) . ?
Al1 HA 1.67(2) . ?
Al1 HB 1.71(2) . ?
Al2 C19 1.952(3) . ?
Al2 C13 1.959(3) . ?
Al2 H 1.64(2) . ?
Al2 HA 1.72(2) . ?
Al3 C31 1.962(3) . ?
Al3 C25 1.951(4) . ?
Al3 H 1.71(2) . ?
Al3 HB 1.76(3) . ?
F26 C32 1.362(4) . ?
F14 C17 1.342(4) . ?
F5 C6 1.351(4) . ?
F11 C14 1.346(4) . ?
F17 C21 1.344(4) . ?
F1 C2 1.349(4) . ?
F2 C3 1.347(4) . ?
F20 C24 1.352(4) . ?
F18 C22 1.341(4) . ?
F13 C16 1.338(4) . ?
F22 C27 1.344(4) . ?
F16 C20 1.349(4) . ?
F12 C15 1.331(4) . ?
F15 C18 1.359(4) . ?
F21 C26 1.350(4) . ?
F27 C33 1.341(4) . ?
F3 C4 1.340(4) . ?
F19 C23 1.339(4) . ?
F4 C5 1.340(4) . ?
F6 C8 1.358(4) . ?
F10 C12 1.342(5) . ?
F23 C28 1.338(4) . ?
F25 C30 1.355(4) . ?
F30 C36 1.353(4) . ?
F7 C9 1.348(5) . ?
F29 C35 1.336(4) . ?
F28 C34 1.336(4) . ?
F8 C10 1.338(5) . ?
F9 C11 1.329(4) . ?
F24 C29 1.343(4) . ?
C19 C20 1.383(5) . ?
C19 C24 1.384(5) . ?
C22 C21 1.378(5) . ?
C22 C23 1.377(5) . ?
C6 C1 1.388(5) . ?
C6 C5 1.383(5) . ?
C13 C14 1.384(5) . ?
C13 C18 1.369(5) . ?
C31 C32 1.371(5) . ?
C31 C36 1.382(5) . ?
C15 C14 1.384(5) . ?
C15 C16 1.370(5) . ?
C7 C8 1.371(5) . ?
C7 C12 1.395(5) . ?
C8 C9 1.389(5) . ?
C32 C33 1.374(5) . ?
C27 C28 1.372(5) . ?
C27 C26 1.377(5) . ?
C21 C20 1.378(4) . ?
C17 C16 1.381(5) . ?
C17 C18 1.377(5) . ?
C24 C23 1.370(5) . ?
C1 C2 1.389(5) . ?
C2 C3 1.382(5) . ?
C25 C26 1.374(5) . ?
C25 C30 1.390(5) . ?
C28 C29 1.379(6) . ?
C33 C34 1.377(5) . ?
C3 C4 1.361(5) . ?
C36 C35 1.380(5) . ?
C12 C11 1.411(6) . ?
C5 C4 1.382(5) . ?
C10 C11 1.369(7) . ?
C10 C9 1.363(6) . ?
C34 C35 1.387(6) . ?
C30 C29 1.372(6) . ?

loop_
_geom_torsion_atom_site_label_1
_geom_torsion_atom_site_label_2
_geom_torsion_atom_site_label_3
_geom_torsion_atom_site_label_4
_geom_torsion
_geom_torsion_site_symmetry_1
_geom_torsion_site_symmetry_2
_geom_torsion_site_symmetry_3
_geom_torsion_site_symmetry_4
_geom_torsion_publ_flag
Al1 C7 C8 F6 2.5(4) . . . . ?
Al1 C7 C8 C9 -177.4(3) . . . . ?
Al1 C7 C12 F10 -3.6(5) . . . . ?
Al1 C7 C12 C11 176.8(3) . . . . ?
Al1 C1 C2 F1 9.0(4) . . . . ?
Al1 C1 C2 C3 -168.1(3) . . . . ?
Al2 C19 C20 F16 -2.2(5) . . . . ?
Al2 C19 C20 C21 177.3(3) . . . . ?
Al2 C19 C24 F20 0.2(4) . . . . ?
Al2 C19 C24 C23 -178.0(3) . . . . ?
Al2 C13 C14 F11 -1.1(5) . . . . ?
Al2 C13 C14 C15 177.3(3) . . . . ?
Al2 C13 C18 F15 1.5(4) . . . . ?
Al2 C13 C18 C17 -178.4(2) . . . . ?
Al3 C31 C32 F26 -7.0(4) . . . . ?
Al3 C31 C32 C33 172.3(3) . . . . ?
Al3 C31 C36 F30 6.5(5) . . . . ?
Al3 C31 C36 C35 -171.6(3) . . . . ?
Al3 C25 C26 F21 4.7(4) . . . . ?
Al3 C25 C26 C27 -176.3(3) . . . . ?
Al3 C25 C30 F25 -3.8(5) . . . . ?
Al3 C25 C30 C29 175.3(3) . . . . ?
F26 C32 C33 F27 1.0(5) . . . . ?
F26 C32 C33 C34 -179.9(3) . . . . ?
F14 C17 C16 F13 -1.1(5) . . . . ?
F14 C17 C16 C15 179.3(3) . . . . ?
F14 C17 C18 F15 0.8(4) . . . . ?
F14 C17 C18 C13 -179.3(3) . . . . ?
F5 C6 C1 Al1 -10.1(4) . . . . ?
F5 C6 C1 C2 177.8(3) . . . . ?
F5 C6 C5 F4 1.0(5) . . . . ?
F5 C6 C5 C4 179.7(3) . . . . ?
F17 C21 C20 F16 1.4(5) . . . . ?
F17 C21 C20 C19 -178.1(3) . . . . ?
F1 C2 C3 F2 0.5(5) . . . . ?
F1 C2 C3 C4 -179.5(3) . . . . ?
F2 C3 C4 F3 -0.3(5) . . . . ?
F2 C3 C4 C5 179.6(3) . . . . ?
F20 C24 C23 F19 0.2(5) . . . . ?
F20 C24 C23 C22 -178.0(3) . . . . ?
F18 C22 C21 F17 1.1(5) . . . . ?
F18 C22 C21 C20 -178.0(3) . . . . ?
F18 C22 C23 F19 -0.8(5) . . . . ?
F18 C22 C23 C24 177.5(3) . . . . ?
F22 C27 C28 F23 0.9(5) . . . . ?
F22 C27 C28 C29 178.9(3) . . . . ?
F22 C27 C26 F21 -0.3(5) . . . . ?
F22 C27 C26 C25 -179.4(3) . . . . ?
F12 C15 C14 F11 -1.4(5) . . . . ?
F12 C15 C14 C13 -179.9(3) . . . . ?
F12 C15 C16 F13 1.3(5) . . . . ?
F12 C15 C16 C17 -179.0(3) . . . . ?
F27 C33 C34 F28 -1.8(5) . . . . ?
F27 C33 C34 C35 178.8(3) . . . . ?
F4 C5 C4 F3 0.0(5) . . . . ?
F4 C5 C4 C3 -179.9(3) . . . . ?
F6 C8 C9 F7 -0.6(5) . . . . ?
F6 C8 C9 C10 -179.5(3) . . . . ?
F10 C12 C11 F9 1.1(5) . . . . ?
F10 C12 C11 C10 -179.1(3) . . . . ?
F23 C28 C29 F24 -0.9(6) . . . . ?
F23 C28 C29 C30 178.8(3) . . . . ?
F25 C30 C29 F24 -0.8(6) . . . . ?
F25 C30 C29 C28 179.5(3) . . . . ?
F30 C36 C35 F29 0.9(5) . . . . ?
F30 C36 C35 C34 -179.8(3) . . . . ?
F28 C34 C35 F29 0.6(6) . . . . ?
F28 C34 C35 C36 -178.7(3) . . . . ?
F8 C10 C11 F9 0.1(5) . . . . ?
F8 C10 C11 C12 -179.7(3) . . . . ?
F8 C10 C9 F7 0.3(5) . . . . ?
F8 C10 C9 C8 179.3(3) . . . . ?
C19 C24 C23 F19 178.5(3) . . . . ?
C19 C24 C23 C22 0.2(5) . . . . ?
C22 C21 C20 F16 -179.5(3) . . . . ?
C22 C21 C20 C19 1.0(5) . . . . ?
C6 C1 C2 F1 -179.0(3) . . . . ?
C6 C1 C2 C3 3.8(5) . . . . ?
C6 C5 C4 F3 -178.7(3) . . . . ?
C6 C5 C4 C3 1.4(5) . . . . ?
C31 C32 C33 F27 -178.4(3) . . . . ?
C31 C32 C33 C34 0.7(5) . . . . ?
C31 C36 C35 F29 179.1(3) . . . . ?
C31 C36 C35 C34 -1.6(6) . . . . ?
C7 C8 C9 F7 179.3(3) . . . . ?
C7 C8 C9 C10 0.3(6) . . . . ?
C7 C12 C11 F9 -179.3(3) . . . . ?
C7 C12 C11 C10 0.5(5) . . . . ?
C14 C13 C18 F15 -179.7(3) . . . . ?
C14 C13 C18 C17 0.4(5) . . . . ?
C14 C15 C16 F13 -179.9(3) . . . . ?
C14 C15 C16 C17 -0.3(5) . . . . ?
C8 C7 C12 F10 179.1(3) . . . . ?
C8 C7 C12 C11 -0.5(5) . . . . ?
C32 C31 C36 F30 -179.9(3) . . . . ?
C32 C31 C36 C35 1.9(5) . . . . ?
C32 C33 C34 F28 179.1(3) . . . . ?
C32 C33 C34 C35 -0.3(5) . . . . ?
C27 C28 C29 F24 -179.0(3) . . . . ?
C27 C28 C29 C30 0.7(6) . . . . ?
C21 C22 C23 F19 -178.8(3) . . . . ?
C21 C22 C23 C24 -0.5(5) . . . . ?
C20 C19 C24 F20 178.9(3) . . . . ?
C20 C19 C24 C23 0.7(5) . . . . ?
C16 C15 C14 F11 179.8(3) . . . . ?
C16 C15 C14 C13 1.3(5) . . . . ?
C16 C17 C18 F15 -179.3(3) . . . . ?
C16 C17 C18 C13 0.5(5) . . . . ?
C18 C13 C14 F11 -179.8(3) . . . . ?
C18 C13 C14 C15 -1.3(5) . . . . ?
C18 C17 C16 F13 179.1(3) . . . . ?
C18 C17 C16 C15 -0.6(5) . . . . ?
C24 C19 C20 F16 179.2(3) . . . . ?
C24 C19 C20 C21 -1.3(5) . . . . ?
C1 C6 C5 F4 -178.3(3) . . . . ?
C1 C6 C5 C4 0.4(6) . . . . ?
C1 C2 C3 F2 177.7(3) . . . . ?
C1 C2 C3 C4 -2.3(5) . . . . ?
C2 C3 C4 F3 179.6(3) . . . . ?
C2 C3 C4 C5 -0.4(5) . . . . ?
C23 C22 C21 F17 179.0(3) . . . . ?
C23 C22 C21 C20 -0.1(5) . . . . ?
C25 C30 C29 F24 -180.0(3) . . . . ?
C25 C30 C29 C28 0.4(6) . . . . ?
C28 C27 C26 F21 -180.0(3) . . . . ?
C28 C27 C26 C25 0.9(5) . . . . ?
C33 C34 C35 F29 -180.0(3) . . . . ?
C33 C34 C35 C36 0.8(6) . . . . ?
C36 C31 C32 F26 179.2(3) . . . . ?
C36 C31 C32 C33 -1.5(5) . . . . ?
C12 C7 C8 F6 -180.0(3) . . . . ?
C12 C7 C8 C9 0.2(5) . . . . ?
C5 C6 C1 Al1 169.2(3) . . . . ?
C5 C6 C1 C2 -2.9(5) . . . . ?
C26 C27 C28 F23 -179.4(3) . . . . ?
C26 C27 C28 C29 -1.3(5) . . . . ?
C26 C25 C30 F25 -179.9(3) . . . . ?
C26 C25 C30 C29 -0.8(5) . . . . ?
C11 C10 C9 F7 -179.4(3) . . . . ?
C11 C10 C9 C8 -0.4(6) . . . . ?
C30 C25 C26 F21 -179.0(3) . . . . ?
C30 C25 C26 C27 0.1(5) . . . . ?
C9 C10 C11 F9 179.8(3) . . . . ?
C9 C10 C11 C12 0.0(6) . . . . ?
